data_4103378
loop_
_publ_author_name
'Anil Kumar'
'Israel Goldberg'
'Mark Botoshansky'
'Yekaterina Buchman'
'Zeev Gross'

_publ_section_title
;
 Oxygen Atom Transfer Reactions from Isolated (Oxo)manganese(V) Corroles
 to Sulfides
;
_journal_name_full 'Journal of the American Chemical Society'
_journal_page_first 15233
_journal_page_last 15245
_journal_paper_doi 10.1021/ja1050296
_journal_volume 132
_journal_year 2010
_chemical_formula_moiety 'C41 H8 Br8 F15 Mn N4 O2'
_chemical_formula_sum 'C41 H8 Br8 F15 Mn N4 O2'
_chemical_formula_weight 1567.73
_chemical_name_systematic
; 
 ? 
;
_space_group_IT_number 14
_symmetry_cell_setting monoclinic
_symmetry_space_group_name_Hall '-P 2ybc'
_symmetry_space_group_name_H-M 'P 1 21/c 1'
_atom_sites_solution_hydrogens geom
_atom_sites_solution_primary direct
_atom_sites_solution_secondary difmap
_audit_creation_method SHELXL-97
_cell_angle_alpha 90.00
_cell_angle_beta 107.732(2)
_cell_angle_gamma 90.00
_cell_formula_units_Z 4
_cell_length_a 23.2370(10)
_cell_length_b 7.4218(4)
_cell_length_c 32.1102(16)
_cell_measurement_reflns_used 8178
_cell_measurement_temperature 110(2)
_cell_measurement_theta_max 25.30
_cell_measurement_theta_min 2.58
_cell_volume 5274.6(5)
_computing_cell_refinement Denzo
_computing_data_collection 'Collect, Nonius B.V.'
_computing_data_reduction 'Denzo & Scalepack'
_computing_structure_refinement 'SHELXL-97 (Sheldrick, 1997)'
_computing_structure_solution SIR-97
_diffrn_ambient_temperature 110(2)
_diffrn_detector_area_resol_mean 12.8
_diffrn_measured_fraction_theta_full 0.985
_diffrn_measured_fraction_theta_max 0.985
_diffrn_measurement_device_type 'Nonius KappaCCD'
_diffrn_measurement_method '0.5 deg. \f and \w scans'
_diffrn_radiation_monochromator graphite
_diffrn_radiation_source 'fine-focus sealed tube'
_diffrn_radiation_type MoK\a
_diffrn_radiation_wavelength 0.71073
_diffrn_reflns_av_R_equivalents 0.0610
_diffrn_reflns_av_sigmaI/netI 0.0885
_diffrn_reflns_limit_h_max 27
_diffrn_reflns_limit_h_min 0
_diffrn_reflns_limit_k_max 8
_diffrn_reflns_limit_k_min 0
_diffrn_reflns_limit_l_max 36
_diffrn_reflns_limit_l_min -38
_diffrn_reflns_number 24321
_diffrn_reflns_theta_full 25.30
_diffrn_reflns_theta_max 25.30
_diffrn_reflns_theta_min 2.58
_diffrn_standards_number 0
_exptl_absorpt_coefficient_mu 6.401
_exptl_absorpt_correction_T_max 0.4469
_exptl_absorpt_correction_T_min 0.2128
_exptl_absorpt_correction_type multi-scan
_exptl_absorpt_process_details 'Blessing, 1995'
_exptl_crystal_colour black
_exptl_crystal_density_diffrn 1.974
_exptl_crystal_density_method 'not measured'
_exptl_crystal_description needles
_exptl_crystal_F_000 2952
_exptl_crystal_size_max 0.35
_exptl_crystal_size_mid 0.15
_exptl_crystal_size_min 0.15
_platon_squeeze_details
;
;
_refine_diff_density_max 0.856
_refine_diff_density_min -1.033
_refine_diff_density_rms 0.130
_refine_ls_extinction_method none
_refine_ls_goodness_of_fit_ref 0.953
_refine_ls_hydrogen_treatment constr
_refine_ls_matrix_type full
_refine_ls_number_parameters 642
_refine_ls_number_reflns 9443
_refine_ls_number_restraints 0
_refine_ls_restrained_S_all 0.953
_refine_ls_R_factor_all 0.1094
_refine_ls_R_factor_gt 0.0542
_refine_ls_shift/su_max 0.035
_refine_ls_shift/su_mean 0.000
_refine_ls_structure_factor_coef Fsqd
_refine_ls_weighting_details 'calc w=1/[\s^2^(Fo^2^)+(0.0710P)^2^+0.0000P] where P=(Fo^2^+2Fc^2^)/3'
_refine_ls_weighting_scheme calc
_refine_ls_wR_factor_gt 0.1232
_refine_ls_wR_factor_ref 0.1363
_reflns_number_gt 5291
_reflns_number_total 9443
_reflns_threshold_expression >2sigma(I)
_cod_data_source_file ja1050296_si_002_4.cif
_cod_data_source_block 1a-Mn
_cod_original_cell_volume 5274.6(4)
_cod_original_sg_symbol_H-M 'P 21/c'
_cod_database_code 4103378

loop_
_symmetry_equiv_pos_as_xyz
'x, y, z'
'-x, y+1/2, -z+1/2'
'-x, -y, -z'
'x, -y-1/2, z-1/2'

loop_
_atom_site_label
_atom_site_type_symbol
_atom_site_fract_x
_atom_site_fract_y
_atom_site_fract_z
_atom_site_U_iso_or_equiv
_atom_site_adp_type
_atom_site_occupancy
_atom_site_symmetry_multiplicity
_atom_site_calc_flag
_atom_site_refinement_flags
Mn Mn 0.17518(5) 0.46414(14) 0.27684(3) 0.0295(3) Uani 1 1 d .
Br1 Br -0.05370(3) 0.45808(11) 0.31236(3) 0.0416(2) Uani 1 1 d .
Br2 Br 0.05232(4) 0.48037(11) 0.41410(2) 0.0419(2) Uani 1 1 d .
Br3 Br 0.33379(4) 0.5658(2) 0.45896(3) 0.0899(4) Uani 1 1 d .
Br4 Br 0.42265(4) 0.5832(2) 0.39456(3) 0.0985(5) Uani 1 1 d .
Br5 Br 0.36982(4) 0.53402(13) 0.19530(2) 0.0538(3) Uani 1 1 d .
Br6 Br 0.24255(3) 0.48638(12) 0.11345(2) 0.0451(2) Uani 1 1 d .
Br7 Br -0.08443(3) 0.47260(11) 0.19854(2) 0.0409(2) Uani 1 1 d .
Br8 Br -0.02821(3) 0.47527(11) 0.11185(2) 0.0406(2) Uani 1 1 d .
F1 F 0.1862(2) 0.8424(6) 0.42566(13) 0.0520(12) Uani 1 1 d .
F2 F 0.1927(2) 0.8821(7) 0.51037(15) 0.0698(15) Uani 1 1 d .
F3 F 0.2037(2) 0.5837(7) 0.56148(14) 0.0670(15) Uani 1 1 d .
F4 F 0.2084(2) 0.2527(7) 0.52726(14) 0.0728(15) Uani 1 1 d .
F5 F 0.2018(2) 0.2153(6) 0.44263(13) 0.0609(14) Uani 1 1 d .
F6 F 0.3834(2) 0.8593(7) 0.29101(16) 0.0650(14) Uani 1 1 d .
F7 F 0.5013(2) 0.8720(8) 0.29732(19) 0.0823(17) Uani 1 1 d .
F8 F 0.5658(2) 0.5603(8) 0.30351(18) 0.0849(18) Uani 1 1 d .
F9 F 0.5101(2) 0.2417(8) 0.30316(19) 0.0872(17) Uani 1 1 d .
F10 F 0.3924(2) 0.2256(6) 0.29735(16) 0.0638(14) Uani 1 1 d .
F11 F 0.10463(19) 0.7725(5) 0.10771(12) 0.0433(11) Uani 1 1 d .
F12 F 0.0693(2) 0.7334(6) 0.01969(13) 0.0513(12) Uani 1 1 d .
F13 F 0.0601(2) 0.4014(6) -0.01637(12) 0.0510(12) Uani 1 1 d .
F14 F 0.0828(2) 0.1051(6) 0.03490(12) 0.0491(12) Uani 1 1 d .
F15 F 0.11949(19) 0.1416(5) 0.12279(12) 0.0432(11) Uani 1 1 d .
C1 C 0.0603(3) 0.4706(9) 0.2896(2) 0.0305(17) Uani 1 1 d .
C2 C 0.0286(3) 0.4702(9) 0.3210(2) 0.0309(17) Uani 1 1 d .
C3 C 0.0723(3) 0.4825(10) 0.3615(2) 0.0338(18) Uani 1 1 d .
C4 C 0.1307(3) 0.4894(9) 0.3560(2) 0.0308(17) Uani 1 1 d .
C5 C 0.1901(3) 0.5095(9) 0.3847(2) 0.0309(17) Uani 1 1 d .
C6 C 0.2420(3) 0.5228(10) 0.3712(2) 0.0385(19) Uani 1 1 d .
C7 C 0.3031(3) 0.5498(11) 0.3986(2) 0.044(2) Uani 1 1 d .
C8 C 0.3387(3) 0.5540(12) 0.3718(2) 0.049(2) Uani 1 1 d .
C9 C 0.3024(3) 0.5318(10) 0.3274(2) 0.0369(18) Uani 1 1 d .
C10 C 0.3183(3) 0.5347(9) 0.2890(2) 0.0294(17) Uani 1 1 d .
C11 C 0.2794(3) 0.5182(8) 0.2454(2) 0.0247(16) Uani 1 1 d .
C12 C 0.2949(3) 0.5195(10) 0.2054(2) 0.0345(18) Uani 1 1 d .
C13 C 0.2433(3) 0.5009(9) 0.1712(2) 0.0285(17) Uani 1 1 d .
C14 C 0.1926(3) 0.4947(9) 0.1891(2) 0.0285(17) Uani 1 1 d .
C15 C 0.1316(3) 0.4748(9) 0.1661(2) 0.0300(17) Uani 1 1 d .
C16 C 0.0860(3) 0.4694(9) 0.18672(19) 0.0233(15) Uani 1 1 d .
C17 C 0.0215(3) 0.4673(9) 0.1699(2) 0.0288(17) Uani 1 1 d .
C18 C -0.0026(3) 0.4668(9) 0.2050(2) 0.0291(17) Uani 1 1 d .
C19 C 0.0473(3) 0.4672(9) 0.2434(2) 0.0282(16) Uani 1 1 d .
N21 N 0.1209(2) 0.4796(7) 0.31159(17) 0.0285(14) Uani 1 1 d .
N22 N 0.2432(3) 0.5156(8) 0.32822(17) 0.0355(15) Uani 1 1 d .
N23 N 0.2171(2) 0.5066(7) 0.23406(17) 0.0274(14) Uani 1 1 d .
N24 N 0.0998(2) 0.4687(7) 0.23120(17) 0.0266(13) Uani 1 1 d .
C25 C 0.1949(3) 0.5277(10) 0.4317(2) 0.0362(19) Uani 1 1 d .
C26 C 0.2005(4) 0.3778(12) 0.4592(3) 0.048(2) Uani 1 1 d .
C27 C 0.2037(3) 0.3994(12) 0.5027(2) 0.045(2) Uani 1 1 d .
C28 C 0.2006(4) 0.5695(13) 0.5188(3) 0.050(2) Uani 1 1 d .
C29 C 0.1944(4) 0.7171(12) 0.4935(3) 0.048(2) Uani 1 1 d .
C30 C 0.1916(3) 0.6963(12) 0.4504(2) 0.043(2) Uani 1 1 d .
C31 C 0.3851(3) 0.5406(11) 0.2943(2) 0.0355(19) Uani 1 1 d .
C32 C 0.4187(4) 0.3869(12) 0.2978(2) 0.042(2) Uani 1 1 d .
C33 C 0.4792(4) 0.3948(13) 0.3005(3) 0.051(2) Uani 1 1 d .
C34 C 0.5066(4) 0.5595(13) 0.3004(3) 0.049(2) Uani 1 1 d .
C35 C 0.4742(4) 0.7130(13) 0.2976(3) 0.056(2) Uani 1 1 d .
C36 C 0.4134(4) 0.7040(11) 0.2941(2) 0.043(2) Uani 1 1 d .
C37 C 0.1114(3) 0.4590(9) 0.1174(2) 0.0265(16) Uani 1 1 d .
C38 C 0.1063(3) 0.2932(10) 0.0982(2) 0.0332(18) Uani 1 1 d .
C39 C 0.0879(3) 0.2692(10) 0.0531(2) 0.0353(19) Uani 1 1 d .
C40 C 0.0764(3) 0.4193(11) 0.0276(2) 0.043(2) Uani 1 1 d .
C41 C 0.0817(3) 0.5887(9) 0.0460(2) 0.0318(18) Uani 1 1 d .
C42 C 0.0989(3) 0.6072(10) 0.0901(2) 0.0292(17) Uani 1 1 d .
O43 O 0.1935(2) 0.1802(7) 0.27534(18) 0.0524(15) Uani 1 1 d .
C44 C 0.2285(4) 0.0524(15) 0.2849(3) 0.066(3) Uani 1 1 d .
C45 C 0.2596(6) 0.0129(14) 0.3334(4) 0.099(5) Uani 1 1 d .
H45A H 0.2553 0.1172 0.3510 0.175 Uiso 1 1 calc R
H45B H 0.3026 -0.0111 0.3381 0.175 Uiso 1 1 calc R
H45C H 0.2408 -0.0927 0.3423 0.175 Uiso 1 1 calc R
O46 O 0.2435(4) -0.0509(10) 0.2588(3) 0.105(3) Uani 1 1 d .
C47 C 0.2175(5) -0.0229(14) 0.2131(3) 0.077(3) Uani 1 1 d .
H47A H 0.1902 0.0827 0.2077 0.093 Uiso 1 1 calc R
H47B H 0.1938 -0.1299 0.1995 0.093 Uiso 1 1 calc R
C48 C 0.2693(6) 0.0096(15) 0.1937(5) 0.100(5) Uani 1 1 d .
H48A H 0.2902 0.1217 0.2055 0.180 Uiso 1 1 calc R
H48B H 0.2529 0.0190 0.1618 0.180 Uiso 1 1 calc R
H48C H 0.2978 -0.0912 0.2013 0.180 Uiso 1 1 calc R

loop_
_atom_site_aniso_label
_atom_site_aniso_U_11
_atom_site_aniso_U_22
_atom_site_aniso_U_33
_atom_site_aniso_U_23
_atom_site_aniso_U_13
_atom_site_aniso_U_12
Mn 0.0253(6) 0.0407(7) 0.0257(6) -0.0008(5) 0.0124(5) 0.0013(5)
Br1 0.0330(4) 0.0538(5) 0.0462(5) -0.0003(4) 0.0242(4) -0.0004(4)
Br2 0.0443(5) 0.0550(5) 0.0359(4) -0.0024(4) 0.0264(4) -0.0031(4)
Br3 0.0400(6) 0.2026(14) 0.0273(5) -0.0173(6) 0.0107(4) -0.0111(7)
Br4 0.0300(5) 0.2296(15) 0.0361(5) -0.0250(7) 0.0102(4) -0.0182(7)
Br5 0.0267(4) 0.1043(8) 0.0352(4) -0.0025(4) 0.0165(4) -0.0039(5)
Br6 0.0320(4) 0.0801(6) 0.0275(4) -0.0021(4) 0.0156(3) -0.0028(4)
Br7 0.0249(4) 0.0565(5) 0.0443(5) 0.0020(4) 0.0149(3) 0.0013(4)
Br8 0.0277(4) 0.0615(6) 0.0312(4) 0.0007(4) 0.0071(3) -0.0019(4)
F1 0.068(3) 0.041(3) 0.050(3) -0.006(2) 0.022(2) 0.000(2)
F2 0.086(4) 0.072(4) 0.061(3) -0.032(3) 0.036(3) -0.008(3)
F3 0.074(4) 0.100(4) 0.037(3) -0.020(3) 0.032(2) -0.024(3)
F4 0.105(4) 0.070(4) 0.048(3) 0.014(3) 0.031(3) -0.006(3)
F5 0.088(4) 0.047(3) 0.049(3) 0.004(2) 0.023(3) 0.010(3)
F6 0.046(3) 0.048(3) 0.101(4) -0.004(3) 0.023(3) -0.007(3)
F7 0.047(3) 0.078(4) 0.122(5) 0.005(3) 0.027(3) -0.030(3)
F8 0.033(3) 0.129(5) 0.101(4) -0.006(4) 0.033(3) -0.006(3)
F9 0.061(4) 0.086(4) 0.118(5) -0.011(3) 0.034(3) 0.023(3)
F10 0.049(3) 0.043(3) 0.100(4) -0.005(3) 0.023(3) 0.005(3)
F11 0.056(3) 0.034(3) 0.043(2) 0.001(2) 0.021(2) 0.003(2)
F12 0.058(3) 0.053(3) 0.042(3) 0.013(2) 0.014(2) 0.005(2)
F13 0.059(3) 0.065(3) 0.028(2) -0.002(2) 0.012(2) -0.003(2)
F14 0.061(3) 0.047(3) 0.041(3) -0.015(2) 0.019(2) -0.005(2)
F15 0.062(3) 0.037(3) 0.035(2) 0.000(2) 0.020(2) 0.001(2)
C1 0.038(5) 0.020(4) 0.038(4) 0.003(3) 0.018(4) 0.003(3)
C2 0.033(4) 0.022(4) 0.045(5) -0.007(3) 0.022(4) -0.003(3)
C3 0.034(4) 0.043(5) 0.028(4) -0.003(3) 0.015(3) -0.003(4)
C4 0.047(5) 0.025(4) 0.030(4) 0.000(3) 0.025(4) 0.000(3)
C5 0.040(5) 0.035(5) 0.021(4) 0.003(3) 0.013(3) 0.003(4)
C6 0.037(5) 0.046(5) 0.035(4) -0.002(4) 0.015(4) 0.001(4)
C7 0.033(5) 0.076(6) 0.024(4) -0.004(4) 0.008(4) 0.005(4)
C8 0.029(5) 0.091(7) 0.028(4) -0.001(4) 0.011(4) 0.000(4)
C9 0.025(4) 0.054(5) 0.036(4) 0.001(4) 0.016(3) -0.005(4)
C10 0.023(4) 0.037(4) 0.028(4) 0.009(3) 0.007(3) 0.003(3)
C11 0.027(4) 0.027(4) 0.021(4) 0.003(3) 0.009(3) 0.007(3)
C12 0.028(4) 0.049(5) 0.033(4) 0.007(4) 0.021(4) 0.006(4)
C13 0.025(4) 0.040(5) 0.025(4) 0.000(3) 0.014(3) 0.005(3)
C14 0.032(4) 0.026(4) 0.029(4) -0.001(3) 0.011(3) 0.000(3)
C15 0.023(4) 0.042(5) 0.026(4) 0.002(3) 0.009(3) 0.003(3)
C16 0.021(4) 0.032(4) 0.017(3) 0.009(3) 0.006(3) 0.007(3)
C17 0.032(4) 0.025(4) 0.029(4) 0.009(3) 0.009(3) 0.004(3)
C18 0.030(4) 0.018(4) 0.041(4) 0.006(3) 0.014(4) -0.002(3)
C19 0.030(4) 0.024(4) 0.033(4) 0.006(3) 0.012(3) 0.001(3)
N21 0.026(4) 0.036(4) 0.025(3) -0.002(3) 0.011(3) 0.006(3)
N22 0.038(4) 0.052(4) 0.021(3) -0.005(3) 0.016(3) -0.002(3)
N23 0.017(3) 0.035(4) 0.031(3) 0.000(3) 0.008(3) 0.003(3)
N24 0.029(3) 0.031(3) 0.027(3) 0.004(3) 0.019(3) 0.005(3)
C25 0.034(4) 0.046(5) 0.035(4) -0.008(4) 0.020(4) -0.003(4)
C26 0.065(6) 0.040(6) 0.046(5) 0.007(4) 0.026(4) 0.008(4)
C27 0.039(5) 0.059(6) 0.037(5) 0.020(5) 0.014(4) -0.007(4)
C28 0.045(6) 0.070(7) 0.036(5) -0.008(5) 0.016(4) -0.009(5)
C29 0.053(6) 0.057(6) 0.038(5) -0.021(5) 0.021(4) -0.010(5)
C30 0.041(5) 0.060(6) 0.031(5) -0.004(4) 0.017(4) -0.010(4)
C31 0.027(4) 0.056(5) 0.028(4) -0.009(4) 0.014(3) -0.008(4)
C32 0.031(5) 0.047(6) 0.045(5) -0.003(4) 0.007(4) 0.007(4)
C33 0.026(5) 0.066(6) 0.058(5) -0.010(5) 0.007(4) 0.022(5)
C34 0.033(5) 0.063(7) 0.056(5) -0.004(5) 0.019(4) -0.012(5)
C35 0.046(6) 0.064(7) 0.059(6) -0.005(5) 0.019(5) -0.008(5)
C36 0.031(5) 0.047(6) 0.055(5) -0.012(4) 0.018(4) -0.004(4)
C37 0.018(4) 0.030(4) 0.036(4) -0.008(4) 0.013(3) -0.005(3)
C38 0.028(4) 0.048(6) 0.024(4) 0.012(4) 0.009(3) 0.000(4)
C39 0.040(5) 0.035(5) 0.032(4) -0.001(4) 0.013(4) -0.002(4)
C40 0.043(5) 0.056(6) 0.033(5) 0.001(4) 0.016(4) 0.006(4)
C41 0.034(5) 0.026(5) 0.037(5) 0.012(4) 0.013(3) 0.004(3)
C42 0.031(4) 0.024(4) 0.033(4) -0.004(4) 0.009(3) 0.005(3)
O43 0.035(3) 0.040(4) 0.088(4) -0.003(3) 0.028(3) 0.005(3)
C44 0.051(6) 0.077(8) 0.077(7) -0.033(6) 0.028(6) -0.009(6)
C45 0.091(10) 0.078(9) 0.101(12) 0.020(7) -0.011(9) 0.016(7)
O46 0.117(7) 0.105(6) 0.078(5) -0.020(5) 0.008(5) 0.043(5)
C47 0.060(7) 0.080(8) 0.079(8) 0.004(6) 0.002(6) 0.017(6)
C48 0.102(11) 0.079(9) 0.119(15) 0.011(8) 0.033(11) 0.007(7)

loop_
_atom_type_symbol
_atom_type_description
_atom_type_scat_dispersion_real
_atom_type_scat_dispersion_imag
_atom_type_scat_source
C C 0.0033 0.0016 'International Tables Vol C Tables 4.2.6.8 and 6.1.1.4'
H H 0.0000 0.0000 'International Tables Vol C Tables 4.2.6.8 and 6.1.1.4'
Br Br -0.2901 2.4595 'International Tables Vol C Tables 4.2.6.8 and 6.1.1.4'
F F 0.0171 0.0103 'International Tables Vol C Tables 4.2.6.8 and 6.1.1.4'
Mn Mn 0.3368 0.7283 'International Tables Vol C Tables 4.2.6.8 and 6.1.1.4'
N N 0.0061 0.0033 'International Tables Vol C Tables 4.2.6.8 and 6.1.1.4'
O O 0.0106 0.0060 'International Tables Vol C Tables 4.2.6.8 and 6.1.1.4'

loop_
_geom_angle_atom_site_label_1
_geom_angle_atom_site_label_2
_geom_angle_atom_site_label_3
_geom_angle
N24 Mn N21 80.5(2)
N24 Mn N23 89.7(2)
N21 Mn N23 164.0(2)
N24 Mn N22 165.0(2)
N21 Mn N22 90.2(2)
N23 Mn N22 96.6(2)
N24 Mn O43 98.1(2)
N21 Mn O43 103.9(2)
N23 Mn O43 89.9(2)
N22 Mn O43 95.5(2)
N21 C1 C19 113.4(6)
N21 C1 C2 107.9(6)
C19 C1 C2 138.7(7)
C3 C2 C1 106.1(6)
C3 C2 Br1 124.8(5)
C1 C2 Br1 129.1(6)
C2 C3 C4 109.7(6)
C2 C3 Br2 122.0(5)
C4 C3 Br2 128.2(5)
N21 C4 C5 120.1(6)
N21 C4 C3 105.4(6)
C5 C4 C3 134.4(6)
C4 C5 C6 124.4(6)
C4 C5 C25 115.4(6)
C6 C5 C25 120.1(7)
N22 C6 C5 125.7(7)
N22 C6 C7 107.3(6)
C5 C6 C7 127.0(7)
C8 C7 C6 107.0(6)
C8 C7 Br3 122.9(6)
C6 C7 Br3 130.0(6)
C7 C8 C9 109.8(7)
C7 C8 Br4 121.1(5)
C9 C8 Br4 129.1(5)
N22 C9 C10 123.3(6)
N22 C9 C8 106.2(6)
C10 C9 C8 130.4(7)
C9 C10 C11 127.7(6)
C9 C10 C31 116.2(6)
C11 C10 C31 116.0(6)
N23 C11 C10 124.5(6)
N23 C11 C12 107.0(5)
C10 C11 C12 128.5(6)
C13 C12 C11 108.7(6)
C13 C12 Br5 120.2(5)
C11 C12 Br5 131.1(5)
C12 C13 C14 107.6(6)
C12 C13 Br6 123.4(5)
C14 C13 Br6 129.0(5)
N23 C14 C15 126.1(6)
N23 C14 C13 106.6(6)
C15 C14 C13 127.3(6)
C14 C15 C16 122.9(6)
C14 C15 C37 120.6(6)
C16 C15 C37 116.6(6)
N24 C16 C15 121.3(6)
N24 C16 C17 106.3(6)
C15 C16 C17 132.4(6)
C18 C17 C16 109.0(6)
C18 C17 Br8 121.7(5)
C16 C17 Br8 129.3(5)
C17 C18 C19 106.2(6)
C17 C18 Br7 123.8(5)
C19 C18 Br7 130.0(5)
N24 C19 C1 111.6(6)
N24 C19 C18 108.2(6)
C1 C19 C18 140.1(7)
C4 N21 C1 110.8(6)
C4 N21 Mn 132.4(5)
C1 N21 Mn 116.7(4)
C6 N22 C9 109.6(6)
C6 N22 Mn 126.4(5)
C9 N22 Mn 123.7(4)
C14 N23 C11 110.1(5)
C14 N23 Mn 126.4(5)
C11 N23 Mn 122.3(4)
C16 N24 C19 110.3(5)
C16 N24 Mn 132.2(4)
C19 N24 Mn 117.5(4)
C30 C25 C26 116.6(7)
C30 C25 C5 121.3(7)
C26 C25 C5 122.1(7)
F5 C26 C27 120.7(7)
F5 C26 C25 118.8(7)
C27 C26 C25 120.6(8)
F4 C27 C28 122.2(7)
F4 C27 C26 118.2(8)
C28 C27 C26 119.5(7)
C29 C28 F3 120.7(8)
C29 C28 C27 121.9(7)
F3 C28 C27 117.4(8)
F2 C29 C28 120.6(7)
F2 C29 C30 120.6(8)
C28 C29 C30 118.7(8)
F1 C30 C29 118.5(8)
F1 C30 C25 118.8(6)
C29 C30 C25 122.7(8)
C32 C31 C36 118.2(7)
C32 C31 C10 121.8(7)
C36 C31 C10 120.0(7)
F10 C32 C31 119.8(7)
F10 C32 C33 119.2(7)
C31 C32 C33 120.9(8)
F9 C33 C32 119.1(8)
F9 C33 C34 120.9(8)
C32 C33 C34 120.0(8)
F8 C34 C35 122.4(8)
F8 C34 C33 117.8(8)
C35 C34 C33 119.8(8)
F7 C35 C34 119.3(8)
F7 C35 C36 120.8(8)
C34 C35 C36 119.9(8)
F6 C36 C35 117.5(8)
F6 C36 C31 121.3(7)
C35 C36 C31 121.2(8)
C38 C37 C42 117.3(6)
C38 C37 C15 120.0(6)
C42 C37 C15 122.7(6)
F15 C38 C37 120.8(6)
F15 C38 C39 116.4(6)
C37 C38 C39 122.9(7)
F14 C39 C40 120.4(6)
F14 C39 C38 121.9(6)
C40 C39 C38 117.7(7)
F13 C40 C39 119.3(7)
F13 C40 C41 119.9(7)
C39 C40 C41 120.7(7)
C42 C41 F12 121.0(6)
C42 C41 C40 120.1(6)
F12 C41 C40 118.9(6)
F11 C42 C41 119.6(6)
F11 C42 C37 119.1(6)
C41 C42 C37 121.3(6)
C44 O43 Mn 150.7(6)
O43 C44 O46 127.0(10)
O43 C44 C45 118.2(9)
O46 C44 C45 114.8(10)
C44 C45 H45A 109.5
C44 C45 H45B 109.5
H45A C45 H45B 109.5
C44 C45 H45C 109.5
H45A C45 H45C 109.5
H45B C45 H45C 109.5
C44 O46 C47 118.7(9)
O46 C47 C48 107.7(9)
O46 C47 H47A 110.2
C48 C47 H47A 110.2
O46 C47 H47B 110.2
C48 C47 H47B 110.2
H47A C47 H47B 108.5
C47 C48 H48A 109.5
C47 C48 H48B 109.5
H48A C48 H48B 109.5
C47 C48 H48C 109.5
H48A C48 H48C 109.5
H48B C48 H48C 109.5

loop_
_geom_bond_atom_site_label_1
_geom_bond_atom_site_label_2
_geom_bond_distance
Mn N24 1.911(6)
Mn N21 1.925(5)
Mn N23 1.937(5)
Mn N22 1.944(6)
Mn O43 2.153(6)
Br1 C2 1.850(7)
Br2 C3 1.882(7)
Br3 C7 1.853(7)
Br4 C8 1.875(8)
Br5 C12 1.868(7)
Br6 C13 1.852(6)
Br7 C18 1.849(7)
Br8 C17 1.871(6)
F1 C30 1.327(9)
F2 C29 1.345(9)
F3 C28 1.354(9)
F4 C27 1.329(8)
F5 C26 1.321(9)
F6 C36 1.335(9)
F7 C35 1.339(10)
F8 C34 1.347(9)
F9 C33 1.334(9)
F10 C32 1.342(9)
F11 C42 1.340(7)
F12 C41 1.343(7)
F13 C40 1.351(8)
F14 C39 1.341(8)
F15 C38 1.355(8)
C1 N21 1.372(9)
C1 C19 1.420(9)
C1 C2 1.418(9)
C2 C3 1.389(10)
C3 C4 1.422(10)
C4 N21 1.375(8)
C4 C5 1.415(10)
C5 C6 1.404(10)
C5 C25 1.484(9)
C6 N22 1.390(9)
C6 C7 1.439(10)
C7 C8 1.364(10)
C8 C9 1.429(10)
C9 N22 1.388(9)
C9 C10 1.392(9)
C10 C11 1.421(9)
C10 C31 1.511(10)
C11 N23 1.383(8)
C11 C12 1.437(9)
C12 C13 1.364(9)
C13 C14 1.461(9)
C14 N23 1.383(8)
C14 C15 1.393(9)
C15 C16 1.412(9)
C15 C37 1.495(9)
C16 N24 1.365(8)
C16 C17 1.430(9)
C17 C18 1.404(9)
C18 C19 1.412(9)
C19 N24 1.391(8)
C25 C30 1.399(10)
C25 C26 1.401(10)
C26 C27 1.387(10)
C27 C28 1.375(12)
C28 C29 1.345(11)
C29 C30 1.375(10)
C31 C32 1.367(11)
C31 C36 1.381(10)
C32 C33 1.382(11)
C33 C34 1.380(12)
C34 C35 1.353(12)
C35 C36 1.384(11)
C37 C38 1.365(9)
C37 C42 1.381(9)
C38 C39 1.390(9)
C39 C40 1.361(10)
C40 C41 1.380(10)
C41 C42 1.355(9)
O43 C44 1.226(11)
C44 O46 1.261(11)
C44 C45 1.535(14)
C45 H45A 0.9800
C45 H45B 0.9800
C45 H45C 0.9800
O46 C47 1.420(11)
C47 C48 1.533(15)
C47 H47A 0.9900
C47 H47B 0.9900
C48 H48A 0.9800
C48 H48B 0.9800
C48 H48C 0.9800

loop_
_platon_squeeze_void_nr
_platon_squeeze_void_average_x
_platon_squeeze_void_average_y
_platon_squeeze_void_average_z
_platon_squeeze_void_volume
_platon_squeeze_void_count_electrons
_platon_squeeze_void_content
1 0.500 -0.038 0.000 580 154 ' '
2 0.500 0.002 0.500 580 155 ' '
